data_1558070
loop_
_publ_author_name
'Zhang, Wen-Ying'
'Banerjee, Samya'
'Hughes, George M.'
'Bridgewater, Hannah E.'
'Song, Ji-Inn'
'Breeze, Ben G.'
'Clarkson, Guy J.'
'Coverdale, James P. C.'
'Sanchez-Cano, Carlos'
'Ponte, Fortuna'
'Sicilia, Emilia'
'Sadler, Peter J.'

_publ_section_title
;
 Ligand-centred redox activation of inert organoiridium anticancer
 catalysts
;
_journal_issue 21
_journal_name_full 'Chemical Science'
_journal_page_first 5466
_journal_page_last 5480
_journal_paper_doi 10.1039/D0SC00897D
_journal_volume 11
_journal_year 2020
_chemical_formula_moiety 'C21 H23.5 Cl Ir N3 O, C H4 O, 0.5(Cl)'
_chemical_formula_sum 'C22 H27.5 Cl1.5 Ir N3 O2'
_chemical_formula_weight 611.34
_space_group_crystal_system monoclinic
_space_group_IT_number 14
_space_group_name_Hall '-P 2yn'
_space_group_name_H-M_alt 'P 1 21/n 1'
_atom_sites_solution_hydrogens geom
_atom_sites_solution_primary direct
_audit_creation_date 2015-06-03
_audit_creation_method
;
Olex2 1.2
(compiled 2015.01.26 svn.r3151 for OlexSys, GUI svn.r4998)
;
_audit_update_record
;
2019-06-08 deposited with the CCDC.	2020-04-21 downloaded from the CCDC.
;
_cell_angle_alpha 90
_cell_angle_beta 94.0660(14)
_cell_angle_gamma 90
_cell_formula_units_Z 4
_cell_length_a 8.93939(15)
_cell_length_b 18.6768(3)
_cell_length_c 13.4520(2)
_cell_measurement_reflns_used 18491
_cell_measurement_temperature 150(2)
_cell_measurement_theta_max 32.5290
_cell_measurement_theta_min 3.0350
_cell_volume 2240.28(6)
_computing_cell_refinement
;
CrysAlisPro, Agilent Technologies,
Version 1.171.37.35 (release 13-08-2014 CrysAlis171 .NET)
(compiled Aug 13 2014,18:06:01)
;
_computing_data_collection
;
CrysAlisPro, Agilent Technologies,
Version 1.171.37.35 (release 13-08-2014 CrysAlis171 .NET)
(compiled Aug 13 2014,18:06:01)
;
_computing_data_reduction
;
CrysAlisPro, Agilent Technologies,
Version 1.171.37.35 (release 13-08-2014 CrysAlis171 .NET)
(compiled Aug 13 2014,18:06:01)
;
_computing_molecular_graphics 'Olex2 (Dolomanov et al., 2009)'
_computing_publication_material 'Olex2 (Dolomanov et al., 2009)'
_computing_structure_refinement 'ShelXL (Sheldrick, 2008)'
_computing_structure_solution 'ShelXT (Sheldrick, 2015)'
_diffrn_ambient_environment N~2~
_diffrn_ambient_temperature 150(2)
_diffrn_detector 'CCD plate'
_diffrn_detector_area_resol_mean 5.1417
_diffrn_detector_type Ruby
_diffrn_measured_fraction_theta_full 1.000
_diffrn_measured_fraction_theta_max 0.936
_diffrn_measurement_details
;
#__ type_ start__ end____ width___ exp.time_
  1 omega  -10.00   91.00   1.0000    2.0000
omega____ theta____ kappa____ phi______ frames
    -       18.2951   57.0000   60.0000 101

#__ type_ start__ end____ width___ exp.time_
  2 omega  -56.00   43.00   1.0000    2.0000
omega____ theta____ kappa____ phi______ frames
    -       18.2951  -38.0000  -90.0000 99

#__ type_ start__ end____ width___ exp.time_
  3 omega   -6.00   93.00   1.0000    2.0000
omega____ theta____ kappa____ phi______ frames
    -       18.2951   38.0000  150.0000 99

#__ type_ start__ end____ width___ exp.time_
  4 omega  -25.00   22.00   1.0000    2.0000
omega____ theta____ kappa____ phi______ frames
    -      -19.2326  -99.0000   60.0000 47

#__ type_ start__ end____ width___ exp.time_
  5 omega   -6.00   81.00   1.0000    2.0000
omega____ theta____ kappa____ phi______ frames
    -       18.2951   38.0000  -90.0000 87

#__ type_ start__ end____ width___ exp.time_
  6 omega  -25.00   59.00   1.0000    2.0000
omega____ theta____ kappa____ phi______ frames
    -       18.2951  -99.0000  120.0000 84
;
_diffrn_measurement_device 'four-circle diffractometer'
_diffrn_measurement_device_type 'Xcalibur, Ruby, Gemini'
_diffrn_measurement_method '\w scans'
_diffrn_orient_matrix_UB_11 0.0434787000
_diffrn_orient_matrix_UB_12 -0.0302119000
_diffrn_orient_matrix_UB_13 0.0158484000
_diffrn_orient_matrix_UB_21 -0.0566151000
_diffrn_orient_matrix_UB_22 -0.0230046000
_diffrn_orient_matrix_UB_23 -0.0214026000
_diffrn_orient_matrix_UB_31 0.0350953000
_diffrn_orient_matrix_UB_32 0.0002983000
_diffrn_orient_matrix_UB_33 -0.0456684000
_diffrn_radiation_monochromator graphite
_diffrn_radiation_probe x-ray
_diffrn_radiation_type MoK\a
_diffrn_radiation_wavelength 0.71073
_diffrn_reflns_av_R_equivalents 0.0360
_diffrn_reflns_av_unetI/netI 0.0316
_diffrn_reflns_Laue_measured_fraction_full 1.000
_diffrn_reflns_Laue_measured_fraction_max 0.936
_diffrn_reflns_limit_h_max 13
_diffrn_reflns_limit_h_min -12
_diffrn_reflns_limit_k_max 28
_diffrn_reflns_limit_k_min -28
_diffrn_reflns_limit_l_max 19
_diffrn_reflns_limit_l_min -19
_diffrn_reflns_number 36123
_diffrn_reflns_point_group_measured_fraction_full 1.000
_diffrn_reflns_point_group_measured_fraction_max 0.936
_diffrn_reflns_theta_full 25.242
_diffrn_reflns_theta_max 32.691
_diffrn_reflns_theta_min 2.531
_diffrn_source 'Enhance (Mo) X-ray Source'
_exptl_absorpt_coefficient_mu 6.162
_exptl_absorpt_correction_T_max 1.00000
_exptl_absorpt_correction_T_min 0.46391
_exptl_absorpt_correction_type multi-scan
_exptl_absorpt_process_details
;
CrysAlisPro, Agilent Technologies,
Version 1.171.37.35 (release 13-08-2014 CrysAlis171 .NET)
(compiled Aug 13 2014,18:06:01)
Empirical absorption correction using spherical harmonics,
 implemented in SCALE3 ABSPACK scaling algorithm.
Empirical absorption correction using spherical harmonics,
 implemented in SCALE3 ABSPACK scaling algorithm.
;
_exptl_crystal_colour purple
_exptl_crystal_density_diffrn 1.813
_exptl_crystal_description block
_exptl_crystal_F_000 1196
_exptl_crystal_size_max 0.5
_exptl_crystal_size_mid 0.35
_exptl_crystal_size_min 0.28
_refine_diff_density_max 1.581
_refine_diff_density_min -2.963
_refine_diff_density_rms 0.685
_refine_ls_extinction_method none
_refine_ls_goodness_of_fit_ref 1.297
_refine_ls_hydrogen_treatment constr
_refine_ls_matrix_type full
_refine_ls_number_parameters 276
_refine_ls_number_reflns 7716
_refine_ls_number_restraints 0
_refine_ls_restrained_S_all 1.297
_refine_ls_R_factor_all 0.0350
_refine_ls_R_factor_gt 0.0245
_refine_ls_shift/su_max 0.004
_refine_ls_shift/su_mean 0.000
_refine_ls_structure_factor_coef Fsqd
_refine_ls_weighting_details 'w=1/[\s^2^(Fo^2^)+(0.0509P)^2^] where P=(Fo^2^+2Fc^2^)/3'
_refine_ls_weighting_scheme calc
_refine_ls_wR_factor_gt 0.0684
_refine_ls_wR_factor_ref 0.0991
_reflns_Friedel_coverage 0.000
_reflns_number_gt 6752
_reflns_number_total 7716
_reflns_threshold_expression 'I > 2\s(I)'
_cod_data_source_file d0sc00897d2.cif
_cod_data_source_block gh2
_cod_depositor_comments
;Adding full bibliography for 1558064--1558071.cif.

 Adding full bibliography for 1558064--1558071.cif.
;
_cod_original_formula_sum 'C22 H27.50 Cl1.50 Ir N3 O2'
_cod_database_code 1558070
_chemical_oxdiff_formula 'C20 H20 N2 O2 F6 P Ir'
_shelx_space_group_comment
;
The symmetry employed for this shelxl refinement is uniquely defined
by the following loop, which should always be used as a source of
symmetry information in preference to the above space-group names.
They are only intended as comments.
;
_reflns_odcompleteness_completeness 99.93
_reflns_odcompleteness_iscentric 1
_reflns_odcompleteness_theta 30.44
_olex2_refinement_description
;
The asymmetric unit contains the Ir complex and a molecule of methanol and a chloride counter ion. 
The chloride counter ion sits on an inversion centre (so is at half occupancy)
Four times all this in the unit cell.
The OHs on the methanol and the phenol were not located but placed at calculated positions.
The problem is that there is only half a chloride counter ion per Ir complex and the phenol 
OH forms a hydrogen bond to a symmetry related phenol, so there is a clash of the OH hydrogens
This is because there is only one proton shared between the two phenol oxygens. 
In reality the hydrogen shuttles between the phenol oxygen O12 and the symmetry related O12 
but this situation cant be resolved by this Xray experiment. 
This was modelled by simply having H12 at 50% occupancy giving a total of one fully occupied
hydrogen (2 x half occupied H12) lying between O12 and its symmetry equivalent.

1. Fixed Uiso
 At 1.2 times of:
  All C(H) groups
 At 1.5 times of:
  All C(H,H,H) groups, All O(H) groups
2. Others
 Fixed Sof: H12(0.5)
3.a Aromatic/amide H refined with riding coordinates:
 C2(H2), C3(H3), C4(H4), C5(H5), C10(H10), C11(H11), C13(H13), C14(H14)
3.b Idealised Me refined as rotating group:
 C20(H20A,H20B,H20C), C21(H21A,H21B,H21C), C22(H22A,H22B,H22C), C23(H23A,H23B,
 H23C), C24(H24A,H24B,H24C), C26(H26A,H26B,H26C)
3.c Idealised tetrahedral OH refined as rotating group:
 O12(H12), O25(H25)
;
_shelx_shelxl_version_number 2014/7
_olex2_submission_special_instructions 'No special instructions were received'

loop_
_space_group_symop_operation_xyz
'x, y, z'
'-x+1/2, y+1/2, -z+1/2'
'-x, -y, -z'
'x-1/2, -y-1/2, z-1/2'

loop_
_atom_site_label
_atom_site_type_symbol
_atom_site_fract_x
_atom_site_fract_y
_atom_site_fract_z
_atom_site_U_iso_or_equiv
_atom_site_adp_type
_atom_site_occupancy
_atom_site_site_symmetry_order
_atom_site_calc_flag
_atom_site_refinement_flags_posn
_atom_site_refinement_flags_adp
_atom_site_refinement_flags_occupancy
_atom_site_disorder_assembly
_atom_site_disorder_group
Ir1 Ir 0.35705(2) 0.72914(2) 0.51006(2) 0.01051(5) Uani 1 1 d . . . . .
Cl1 Cl 0.42017(10) 0.67935(5) 0.67117(6) 0.01979(18) Uani 1 1 d . . . . .
N1 N 0.4143(3) 0.63172(16) 0.4510(2) 0.0133(5) Uani 1 1 d . . . . .
C2 C 0.3270(4) 0.5736(2) 0.4401(3) 0.0184(7) Uani 1 1 d . . . . .
H2 H 0.2311 0.5740 0.4664 0.022 Uiso 1 1 calc R . . . .
C3 C 0.3733(5) 0.5129(2) 0.3914(3) 0.0225(8) Uani 1 1 d . . . . .
H3 H 0.3081 0.4728 0.3830 0.027 Uiso 1 1 calc R . . . .
C4 C 0.5144(5) 0.5105(2) 0.3549(3) 0.0233(8) Uani 1 1 d . . . . .
H4 H 0.5460 0.4696 0.3199 0.028 Uiso 1 1 calc R . . . .
C5 C 0.6091(4) 0.5693(2) 0.3706(3) 0.0209(7) Uani 1 1 d . . . . .
H5 H 0.7083 0.5685 0.3496 0.025 Uiso 1 1 calc R . . . .
C6 C 0.5548(4) 0.62936(19) 0.4180(2) 0.0150(6) Uani 1 1 d . . . . .
N7 N 0.6462(3) 0.68875(17) 0.4352(2) 0.0162(6) Uani 1 1 d . . . . .
N8 N 0.5821(4) 0.73868(16) 0.4824(2) 0.0135(6) Uani 1 1 d . . . . .
C9 C 0.6712(4) 0.8001(2) 0.5015(2) 0.0143(6) Uani 1 1 d . . . . .
C10 C 0.7789(4) 0.8209(2) 0.4369(3) 0.0187(7) Uani 1 1 d . . . . .
H10 H 0.7922 0.7940 0.3782 0.022 Uiso 1 1 calc R . . . .
C11 C 0.8649(4) 0.8800(2) 0.4585(3) 0.0203(7) Uani 1 1 d . . . . .
H11 H 0.9364 0.8945 0.4135 0.024 Uiso 1 1 calc R . . . .
O12 O 0.9307(3) 0.97732(16) 0.5696(2) 0.0289(7) Uani 1 1 d . . . . .
H12 H 0.9657 0.9934 0.5177 0.043 Uiso 0.5 1 calc GR . . . .
C12 C 0.8498(4) 0.9207(2) 0.5475(3) 0.0198(7) Uani 1 1 d . . . . .
C13 C 0.7407(4) 0.8983(2) 0.6116(3) 0.0214(8) Uani 1 1 d . . . . .
H13 H 0.7288 0.9238 0.6717 0.026 Uiso 1 1 calc R . . . .
C14 C 0.6508(4) 0.8397(2) 0.5882(3) 0.0178(7) Uani 1 1 d . . . . .
H14 H 0.5753 0.8261 0.6308 0.021 Uiso 1 1 calc R . . . .
C15 C 0.2751(4) 0.8398(2) 0.4824(3) 0.0177(7) Uani 1 1 d . . . . .
C16 C 0.2416(4) 0.7944(2) 0.3966(3) 0.0175(7) Uani 1 1 d . . . . .
C17 C 0.1402(4) 0.7395(2) 0.4256(3) 0.0154(7) Uani 1 1 d . . . . .
C18 C 0.1207(4) 0.7471(2) 0.5297(3) 0.0166(7) Uani 1 1 d . . . . .
C19 C 0.2044(4) 0.8098(2) 0.5645(3) 0.0188(7) Uani 1 1 d . . . . .
C20 C 0.2056(5) 0.8403(3) 0.6668(3) 0.0311(10) Uani 1 1 d . . . . .
H20A H 0.2001 0.8013 0.7153 0.047 Uiso 1 1 calc GR . . . .
H20B H 0.1192 0.8721 0.6712 0.047 Uiso 1 1 calc GR . . . .
H20C H 0.2984 0.8675 0.6814 0.047 Uiso 1 1 calc GR . . . .
C21 C 0.0241(5) 0.7023(3) 0.5918(3) 0.0264(9) Uani 1 1 d . . . . .
H21A H 0.0074 0.6554 0.5603 0.040 Uiso 1 1 calc GR . . . .
H21B H -0.0725 0.7262 0.5973 0.040 Uiso 1 1 calc GR . . . .
H21C H 0.0741 0.6959 0.6584 0.040 Uiso 1 1 calc GR . . . .
C22 C 0.0663(4) 0.6848(2) 0.3586(3) 0.0230(8) Uani 1 1 d . . . . .
H22A H 0.1404 0.6637 0.3170 0.034 Uiso 1 1 calc GR . . . .
H22B H -0.0137 0.7075 0.3160 0.034 Uiso 1 1 calc GR . . . .
H22C H 0.0234 0.6472 0.3987 0.034 Uiso 1 1 calc GR . . . .
C23 C 0.2904(5) 0.8081(3) 0.2936(3) 0.0280(9) Uani 1 1 d . . . . .
H23A H 0.3941 0.8254 0.2982 0.042 Uiso 1 1 calc GR . . . .
H23B H 0.2249 0.8442 0.2604 0.042 Uiso 1 1 calc GR . . . .
H23C H 0.2840 0.7635 0.2550 0.042 Uiso 1 1 calc GR . . . .
C24 C 0.3597(5) 0.9089(2) 0.4799(4) 0.0328(10) Uani 1 1 d . . . . .
H24A H 0.3917 0.9235 0.5481 0.049 Uiso 1 1 calc GR . . . .
H24B H 0.2947 0.9459 0.4484 0.049 Uiso 1 1 calc GR . . . .
H24C H 0.4480 0.9025 0.4416 0.049 Uiso 1 1 calc GR . . . .
O25 O 0.0446(5) 0.4724(2) 0.7285(3) 0.0515(10) Uani 1 1 d . . . . .
H25 H 0.0141 0.4797 0.6688 0.077 Uiso 1 1 calc GR . . . .
C26 C 0.1238(7) 0.5336(3) 0.7663(4) 0.0490(14) Uani 1 1 d . . . . .
H26A H 0.2009 0.5187 0.8176 0.074 Uiso 1 1 calc GR . . . .
H26B H 0.0538 0.5666 0.7955 0.074 Uiso 1 1 calc GR . . . .
H26C H 0.1714 0.5576 0.7121 0.074 Uiso 1 1 calc GR . . . .
Cl2 Cl 0.0000 0.5000 0.5000 0.0411(4) Uani 1 2 d S T P . .

loop_
_atom_site_aniso_label
_atom_site_aniso_U_11
_atom_site_aniso_U_22
_atom_site_aniso_U_33
_atom_site_aniso_U_23
_atom_site_aniso_U_13
_atom_site_aniso_U_12
Ir1 0.00983(8) 0.00989(8) 0.01194(7) -0.00045(4) 0.00174(5) -0.00045(4)
Cl1 0.0263(5) 0.0168(4) 0.0157(3) 0.0022(3) -0.0018(3) 0.0007(3)
N1 0.0149(14) 0.0108(13) 0.0143(12) -0.0008(10) 0.0011(10) -0.0006(11)
C2 0.0182(17) 0.0167(17) 0.0200(16) -0.0006(13) 0.0002(13) -0.0045(14)
C3 0.026(2) 0.0140(17) 0.0274(18) -0.0021(15) 0.0002(15) -0.0056(15)
C4 0.033(2) 0.0118(17) 0.0254(18) -0.0040(14) 0.0082(16) 0.0016(15)
C5 0.0240(19) 0.0141(17) 0.0257(17) 0.0007(14) 0.0082(14) 0.0023(15)
C6 0.0161(16) 0.0125(16) 0.0168(15) 0.0003(12) 0.0035(12) -0.0008(13)
N7 0.0154(14) 0.0129(14) 0.0211(14) 0.0001(12) 0.0056(11) 0.0004(11)
N8 0.0123(15) 0.0105(14) 0.0179(14) 0.0012(11) 0.0017(11) 0.0000(11)
C9 0.0117(15) 0.0113(16) 0.0197(15) 0.0010(12) 0.0004(12) -0.0018(12)
C10 0.0146(16) 0.0168(18) 0.0251(17) 0.0023(14) 0.0054(13) -0.0007(13)
C11 0.0138(17) 0.0181(18) 0.0298(19) 0.0054(15) 0.0062(14) -0.0039(14)
O12 0.0254(15) 0.0166(14) 0.0443(17) 0.0003(13) 0.0001(13) -0.0133(12)
C12 0.0157(17) 0.0125(16) 0.0303(19) 0.0037(14) -0.0060(14) -0.0051(13)
C13 0.0221(19) 0.0188(18) 0.0230(17) -0.0024(14) -0.0008(14) -0.0073(15)
C14 0.0164(17) 0.0182(17) 0.0188(15) 0.0012(13) 0.0019(13) -0.0025(14)
C15 0.0143(16) 0.0125(16) 0.0260(17) 0.0026(13) -0.0015(13) 0.0058(13)
C16 0.0153(17) 0.0189(17) 0.0183(16) 0.0053(14) 0.0014(13) 0.0023(14)
C17 0.0119(16) 0.0180(17) 0.0163(15) 0.0004(13) 0.0010(12) 0.0026(13)
C18 0.0115(16) 0.0222(18) 0.0165(16) 0.0012(14) 0.0026(13) 0.0058(14)
C19 0.0180(17) 0.0201(18) 0.0182(15) -0.0053(14) 0.0005(13) 0.0070(14)
C20 0.033(2) 0.039(3) 0.0211(18) -0.0119(17) -0.0015(16) 0.013(2)
C21 0.0164(19) 0.039(3) 0.0249(19) 0.0074(18) 0.0087(14) 0.0014(17)
C22 0.0192(18) 0.027(2) 0.0218(17) -0.0027(15) -0.0050(13) -0.0027(16)
C23 0.027(2) 0.039(3) 0.0186(17) 0.0114(17) 0.0052(15) -0.0012(19)
C24 0.030(2) 0.0126(19) 0.055(3) 0.0056(19) -0.0049(19) -0.0027(16)
O25 0.059(2) 0.046(2) 0.048(2) 0.0099(18) -0.0071(18) -0.018(2)
C26 0.069(4) 0.030(3) 0.050(3) -0.010(2) 0.016(3) 0.001(3)
Cl2 0.0345(9) 0.0464(10) 0.0432(9) 0.0049(8) 0.0074(7) -0.0239(8)

loop_
_atom_type_symbol
_atom_type_description
_atom_type_scat_dispersion_real
_atom_type_scat_dispersion_imag
_atom_type_scat_source
C C 0.0033 0.0016 'International Tables Vol C Tables 4.2.6.8 and 6.1.1.4'
H H 0.0000 0.0000 'International Tables Vol C Tables 4.2.6.8 and 6.1.1.4'
Cl Cl 0.1484 0.1585 'International Tables Vol C Tables 4.2.6.8 and 6.1.1.4'
Ir Ir -1.4442 7.9887 'International Tables Vol C Tables 4.2.6.8 and 6.1.1.4'
N N 0.0061 0.0033 'International Tables Vol C Tables 4.2.6.8 and 6.1.1.4'
O O 0.0106 0.0060 'International Tables Vol C Tables 4.2.6.8 and 6.1.1.4'

loop_
_geom_angle_atom_site_label_1
_geom_angle_atom_site_label_2
_geom_angle_atom_site_label_3
_geom_angle
_geom_angle_site_symmetry_1
_geom_angle_site_symmetry_3
_geom_angle_publ_flag
N1 Ir1 Cl1 87.54(8) . . ?
N1 Ir1 N8 74.77(12) . . ?
N1 Ir1 C15 147.73(12) . . ?
N1 Ir1 C16 110.16(13) . . ?
N1 Ir1 C17 96.48(13) . . ?
N1 Ir1 C18 116.87(14) . . ?
N1 Ir1 C19 155.66(13) . . ?
N8 Ir1 Cl1 91.50(9) . . ?
N8 Ir1 C15 101.70(13) . . ?
N8 Ir1 C16 104.22(13) . . ?
N8 Ir1 C17 137.19(13) . . ?
N8 Ir1 C18 165.85(16) . . ?
N8 Ir1 C19 129.32(14) . . ?
C15 Ir1 Cl1 124.73(10) . . ?
C16 Ir1 Cl1 158.73(10) . . ?
C16 Ir1 C15 38.59(14) . . ?
C16 Ir1 C17 38.74(14) . . ?
C16 Ir1 C18 65.07(14) . . ?
C16 Ir1 C19 64.56(14) . . ?
C17 Ir1 Cl1 130.54(10) . . ?
C17 Ir1 C15 63.86(14) . . ?
C17 Ir1 C19 64.08(14) . . ?
C18 Ir1 Cl1 96.83(10) . . ?
C18 Ir1 C15 64.16(15) . . ?
C18 Ir1 C17 38.30(14) . . ?
C18 Ir1 C19 38.80(15) . . ?
C19 Ir1 Cl1 94.42(10) . . ?
C19 Ir1 C15 37.73(14) . . ?
C2 N1 Ir1 126.7(2) . . ?
C2 N1 C6 118.8(3) . . ?
C6 N1 Ir1 114.4(2) . . ?
N1 C2 H2 119.2 . . ?
N1 C2 C3 121.5(3) . . ?
C3 C2 H2 119.2 . . ?
C2 C3 H3 119.9 . . ?
C4 C3 C2 120.2(4) . . ?
C4 C3 H3 119.9 . . ?
C3 C4 H4 120.7 . . ?
C3 C4 C5 118.6(3) . . ?
C5 C4 H4 120.7 . . ?
C4 C5 H5 120.8 . . ?
C6 C5 C4 118.5(3) . . ?
C6 C5 H5 120.8 . . ?
N1 C6 C5 122.3(3) . . ?
N1 C6 N7 117.7(3) . . ?
N7 C6 C5 120.0(3) . . ?
N8 N7 C6 112.6(3) . . ?
N7 N8 Ir1 119.8(2) . . ?
N7 N8 C9 114.5(3) . . ?
C9 N8 Ir1 125.3(2) . . ?
C10 C9 N8 121.2(3) . . ?
C10 C9 C14 120.5(3) . . ?
C14 C9 N8 118.3(3) . . ?
C9 C10 H10 120.2 . . ?
C11 C10 C9 119.6(4) . . ?
C11 C10 H10 120.2 . . ?
C10 C11 H11 119.2 . . ?
C10 C11 C12 121.5(3) . . ?
C12 C11 H11 119.2 . . ?
C12 O12 H12 109.5 . . ?
O12 C12 C11 122.5(4) . . ?
O12 C12 C13 119.9(4) . . ?
C13 C12 C11 117.6(3) . . ?
C12 C13 H13 119.6 . . ?
C14 C13 C12 120.8(4) . . ?
C14 C13 H13 119.6 . . ?
C9 C14 H14 120.0 . . ?
C13 C14 C9 119.9(3) . . ?
C13 C14 H14 120.0 . . ?
C16 C15 Ir1 68.6(2) . . ?
C16 C15 C24 124.3(4) . . ?
C19 C15 Ir1 70.3(2) . . ?
C19 C15 C16 108.1(3) . . ?
C19 C15 C24 127.4(4) . . ?
C24 C15 Ir1 130.3(3) . . ?
C15 C16 Ir1 72.8(2) . . ?
C15 C16 C23 125.3(4) . . ?
C17 C16 Ir1 71.6(2) . . ?
C17 C16 C15 107.4(3) . . ?
C17 C16 C23 126.9(4) . . ?
C23 C16 Ir1 126.3(3) . . ?
C16 C17 Ir1 69.7(2) . . ?
C16 C17 C22 125.9(3) . . ?
C18 C17 Ir1 70.4(2) . . ?
C18 C17 C16 108.5(3) . . ?
C18 C17 C22 125.6(4) . . ?
C22 C17 Ir1 126.5(3) . . ?
C17 C18 Ir1 71.3(2) . . ?
C17 C18 C19 107.5(3) . . ?
C17 C18 C21 127.3(4) . . ?
C19 C18 Ir1 71.4(2) . . ?
C19 C18 C21 125.1(4) . . ?
C21 C18 Ir1 125.8(3) . . ?
C15 C19 Ir1 72.0(2) . . ?
C15 C19 C18 108.3(3) . . ?
C15 C19 C20 126.3(4) . . ?
C18 C19 Ir1 69.8(2) . . ?
C18 C19 C20 125.3(4) . . ?
C20 C19 Ir1 127.4(3) . . ?
C19 C20 H20A 109.5 . . ?
C19 C20 H20B 109.5 . . ?
C19 C20 H20C 109.5 . . ?
H20A C20 H20B 109.5 . . ?
H20A C20 H20C 109.5 . . ?
H20B C20 H20C 109.5 . . ?
C18 C21 H21A 109.5 . . ?
C18 C21 H21B 109.5 . . ?
C18 C21 H21C 109.5 . . ?
H21A C21 H21B 109.5 . . ?
H21A C21 H21C 109.5 . . ?
H21B C21 H21C 109.5 . . ?
C17 C22 H22A 109.5 . . ?
C17 C22 H22B 109.5 . . ?
C17 C22 H22C 109.5 . . ?
H22A C22 H22B 109.5 . . ?
H22A C22 H22C 109.5 . . ?
H22B C22 H22C 109.5 . . ?
C16 C23 H23A 109.5 . . ?
C16 C23 H23B 109.5 . . ?
C16 C23 H23C 109.5 . . ?
H23A C23 H23B 109.5 . . ?
H23A C23 H23C 109.5 . . ?
H23B C23 H23C 109.5 . . ?
C15 C24 H24A 109.5 . . ?
C15 C24 H24B 109.5 . . ?
C15 C24 H24C 109.5 . . ?
H24A C24 H24B 109.5 . . ?
H24A C24 H24C 109.5 . . ?
H24B C24 H24C 109.5 . . ?
C26 O25 H25 109.5 . . ?
O25 C26 H26A 109.5 . . ?
O25 C26 H26B 109.5 . . ?
O25 C26 H26C 109.5 . . ?
H26A C26 H26B 109.5 . . ?
H26A C26 H26C 109.5 . . ?
H26B C26 H26C 109.5 . . ?

loop_
_geom_bond_atom_site_label_1
_geom_bond_atom_site_label_2
_geom_bond_distance
_geom_bond_site_symmetry_2
_geom_bond_publ_flag
Ir1 Cl1 2.3888(8) . ?
Ir1 N1 2.065(3) . ?
Ir1 N8 2.079(3) . ?
Ir1 C15 2.215(4) . ?
Ir1 C16 2.159(4) . ?
Ir1 C17 2.185(4) . ?
Ir1 C18 2.173(4) . ?
Ir1 C19 2.193(4) . ?
N1 C2 1.339(4) . ?
N1 C6 1.362(4) . ?
C2 H2 0.9500 . ?
C2 C3 1.389(5) . ?
C3 H3 0.9500 . ?
C3 C4 1.387(6) . ?
C4 H4 0.9500 . ?
C4 C5 1.394(5) . ?
C5 H5 0.9500 . ?
C5 C6 1.394(5) . ?
C6 N7 1.387(5) . ?
N7 N8 1.286(4) . ?
N8 C9 1.410(5) . ?
C9 C10 1.397(5) . ?
C9 C14 1.403(5) . ?
C10 H10 0.9500 . ?
C10 C11 1.366(5) . ?
C11 H11 0.9500 . ?
C11 C12 1.432(6) . ?
O12 H12 0.8400 . ?
O12 C12 1.303(4) . ?
C12 C13 1.412(5) . ?
C13 H13 0.9500 . ?
C13 C14 1.380(5) . ?
C14 H14 0.9500 . ?
C15 C16 1.446(5) . ?
C15 C19 1.426(5) . ?
C15 C24 1.497(6) . ?
C16 C17 1.441(5) . ?
C16 C23 1.504(5) . ?
C17 C18 1.430(5) . ?
C17 C22 1.485(5) . ?
C18 C19 1.451(6) . ?
C18 C21 1.499(6) . ?
C19 C20 1.489(5) . ?
C20 H20A 0.9800 . ?
C20 H20B 0.9800 . ?
C20 H20C 0.9800 . ?
C21 H21A 0.9800 . ?
C21 H21B 0.9800 . ?
C21 H21C 0.9800 . ?
C22 H22A 0.9800 . ?
C22 H22B 0.9800 . ?
C22 H22C 0.9800 . ?
C23 H23A 0.9800 . ?
C23 H23B 0.9800 . ?
C23 H23C 0.9800 . ?
C24 H24A 0.9800 . ?
C24 H24B 0.9800 . ?
C24 H24C 0.9800 . ?
O25 H25 0.8400 . ?
O25 C26 1.419(7) . ?
C26 H26A 0.9800 . ?
C26 H26B 0.9800 . ?
C26 H26C 0.9800 . ?

loop_
_geom_hbond_atom_site_label_D
_geom_hbond_atom_site_label_H
_geom_hbond_atom_site_label_A
_geom_hbond_distance_DH
_geom_hbond_distance_HA
_geom_hbond_distance_DA
_geom_hbond_angle_DHA
_geom_hbond_site_symmetry_A
O12 H12 O12 0.84 1.64 2.468(6) 167.5 3_776
O25 H25 Cl2 0.84 2.30 3.114(4) 164.3 .

loop_
_geom_torsion_atom_site_label_1
_geom_torsion_atom_site_label_2
_geom_torsion_atom_site_label_3
_geom_torsion_atom_site_label_4
_geom_torsion
_geom_torsion_site_symmetry_1
_geom_torsion_site_symmetry_2
_geom_torsion_site_symmetry_3
_geom_torsion_site_symmetry_4
_geom_torsion_publ_flag
Ir1 N1 C2 C3 174.3(3) . . . . ?
Ir1 N1 C6 C5 -176.2(3) . . . . ?
Ir1 N1 C6 N7 5.5(4) . . . . ?
Ir1 N8 C9 C10 -142.5(3) . . . . ?
Ir1 N8 C9 C14 38.5(5) . . . . ?
Ir1 C15 C16 C17 63.7(3) . . . . ?
Ir1 C15 C16 C23 -122.7(4) . . . . ?
Ir1 C15 C19 C18 -60.7(3) . . . . ?
Ir1 C15 C19 C20 123.6(4) . . . . ?
Ir1 C16 C17 C18 59.9(3) . . . . ?
Ir1 C16 C17 C22 -121.0(4) . . . . ?
Ir1 C17 C18 C19 62.6(3) . . . . ?
Ir1 C17 C18 C21 -121.3(4) . . . . ?
Ir1 C18 C19 C15 62.1(3) . . . . ?
Ir1 C18 C19 C20 -122.2(4) . . . . ?
N1 C2 C3 C4 1.8(6) . . . . ?
N1 C6 N7 N8 0.7(4) . . . . ?
C2 N1 C6 C5 2.0(5) . . . . ?
C2 N1 C6 N7 -176.4(3) . . . . ?
C2 C3 C4 C5 1.7(6) . . . . ?
C3 C4 C5 C6 -3.2(6) . . . . ?
C4 C5 C6 N1 1.4(5) . . . . ?
C4 C5 C6 N7 179.8(3) . . . . ?
C5 C6 N7 N8 -177.8(3) . . . . ?
C6 N1 C2 C3 -3.6(5) . . . . ?
C6 N7 N8 Ir1 -6.7(4) . . . . ?
C6 N7 N8 C9 180.0(3) . . . . ?
N7 N8 C9 C10 30.3(5) . . . . ?
N7 N8 C9 C14 -148.7(3) . . . . ?
N8 C9 C10 C11 -178.9(3) . . . . ?
N8 C9 C14 C13 177.1(3) . . . . ?
C9 C10 C11 C12 1.5(6) . . . . ?
C10 C9 C14 C13 -1.9(6) . . . . ?
C10 C11 C12 O12 180.0(4) . . . . ?
C10 C11 C12 C13 -1.1(6) . . . . ?
C11 C12 C13 C14 -0.8(6) . . . . ?
O12 C12 C13 C14 178.1(4) . . . . ?
C12 C13 C14 C9 2.3(6) . . . . ?
C14 C9 C10 C11 0.0(6) . . . . ?
C15 C16 C17 Ir1 -64.5(2) . . . . ?
C15 C16 C17 C18 -4.6(4) . . . . ?
C15 C16 C17 C22 174.5(4) . . . . ?
C16 C15 C19 Ir1 58.3(2) . . . . ?
C16 C15 C19 C18 -2.4(4) . . . . ?
C16 C15 C19 C20 -178.1(4) . . . . ?
C16 C17 C18 Ir1 -59.4(3) . . . . ?
C16 C17 C18 C19 3.1(4) . . . . ?
C16 C17 C18 C21 179.3(4) . . . . ?
C17 C18 C19 Ir1 -62.5(3) . . . . ?
C17 C18 C19 C15 -0.5(4) . . . . ?
C17 C18 C19 C20 175.3(4) . . . . ?
C19 C15 C16 Ir1 -59.4(2) . . . . ?
C19 C15 C16 C17 4.3(4) . . . . ?
C19 C15 C16 C23 177.9(4) . . . . ?
C21 C18 C19 Ir1 121.2(4) . . . . ?
C21 C18 C19 C15 -176.7(4) . . . . ?
C21 C18 C19 C20 -1.0(6) . . . . ?
C22 C17 C18 Ir1 121.5(4) . . . . ?
C22 C17 C18 C19 -176.0(4) . . . . ?
C22 C17 C18 C21 0.2(6) . . . . ?
C23 C16 C17 Ir1 122.0(4) . . . . ?
C23 C16 C17 C18 -178.0(4) . . . . ?
C23 C16 C17 C22 1.1(6) . . . . ?
C24 C15 C16 Ir1 124.9(4) . . . . ?
C24 C15 C16 C17 -171.4(3) . . . . ?
C24 C15 C16 C23 2.2(6) . . . . ?
C24 C15 C19 Ir1 -126.2(4) . . . . ?
C24 C15 C19 C18 173.1(4) . . . . ?
C24 C15 C19 C20 -2.6(6) . . . . ?
